data_4078761
loop_
_publ_author_name
'Hu, Yue'
'Li, Ling'
'Shaw, Anthony P.'
'Norton, Jack R.'
'Sattler, Wesley'
'Rong, Yi'

_publ_section_title
;
 Synthesis, Electrochemistry, and Reactivity of New Iridium(III) and
 Rhodium(III) Hydrides
;
_journal_issue 14
_journal_name_full Organometallics
_journal_page_first 5058
_journal_paper_doi 10.1021/om300398r
_journal_volume 31
_journal_year 2012
_chemical_formula_sum 'C21 H24 Ir N'
_chemical_formula_weight 482.61
_chemical_name_systematic
; 
 ? 
;
_space_group_IT_number 14
_symmetry_cell_setting monoclinic
_symmetry_space_group_name_Hall '-P 2yn'
_symmetry_space_group_name_H-M 'P 1 21/n 1'
_atom_sites_solution_hydrogens geom
_atom_sites_solution_primary direct
_atom_sites_solution_secondary difmap
_audit_creation_method SHELXL-97
_cell_angle_alpha 90.00
_cell_angle_beta 111.5130(10)
_cell_angle_gamma 90.00
_cell_formula_units_Z 4
_cell_length_a 13.3885(11)
_cell_length_b 7.5832(6)
_cell_length_c 17.8084(14)
_cell_measurement_reflns_used 9967
_cell_measurement_temperature 150(2)
_cell_measurement_theta_max 32.10
_cell_measurement_theta_min 2.38
_cell_volume 1682.1(2)
_computing_cell_refinement 'Bruker SAINT'
_computing_data_collection 'Bruker APEX2'
_computing_data_reduction 'Bruker SAINT'
_computing_molecular_graphics 'Bruker SHELXTL'
_computing_publication_material 'Bruker SHELXTL'
_computing_structure_refinement 'SHELXL-97 (Sheldrick, 2008)'
_computing_structure_solution 'SHELXS-97 (Sheldrick, 2008)'
_diffrn_ambient_temperature 150(2)
_diffrn_measured_fraction_theta_full 0.948
_diffrn_measured_fraction_theta_max 0.948
_diffrn_measurement_device_type 'Bruker APEX-II CCD'
_diffrn_measurement_method '\f and \w scans'
_diffrn_radiation_monochromator graphite
_diffrn_radiation_source 'fine-focus sealed tube'
_diffrn_radiation_type MoK\a
_diffrn_radiation_wavelength 0.71073
_diffrn_reflns_av_R_equivalents 0.0593
_diffrn_reflns_av_sigmaI/netI 0.0502
_diffrn_reflns_limit_h_max 20
_diffrn_reflns_limit_h_min -19
_diffrn_reflns_limit_k_max 11
_diffrn_reflns_limit_k_min -11
_diffrn_reflns_limit_l_max 27
_diffrn_reflns_limit_l_min -26
_diffrn_reflns_number 28339
_diffrn_reflns_theta_full 32.77
_diffrn_reflns_theta_max 32.77
_diffrn_reflns_theta_min 1.65
_exptl_absorpt_coefficient_mu 7.937
_exptl_absorpt_correction_T_max 0.7419
_exptl_absorpt_correction_T_min 0.4252
_exptl_absorpt_correction_type empirical
_exptl_absorpt_process_details SADABS
_exptl_crystal_colour YELLOW
_exptl_crystal_density_diffrn 1.906
_exptl_crystal_density_method 'not measured'
_exptl_crystal_description BLOCK
_exptl_crystal_F_000 936
_exptl_crystal_size_max 0.13
_exptl_crystal_size_mid 0.08
_exptl_crystal_size_min 0.04
_refine_diff_density_max 1.407
_refine_diff_density_min -1.141
_refine_diff_density_rms 0.199
_refine_ls_extinction_method none
_refine_ls_goodness_of_fit_ref 1.021
_refine_ls_hydrogen_treatment mixed
_refine_ls_matrix_type full
_refine_ls_number_parameters 218
_refine_ls_number_reflns 5921
_refine_ls_number_restraints 0
_refine_ls_restrained_S_all 1.021
_refine_ls_R_factor_all 0.0493
_refine_ls_R_factor_gt 0.0308
_refine_ls_shift/su_max 0.001
_refine_ls_shift/su_mean 0.000
_refine_ls_structure_factor_coef Fsqd
_refine_ls_weighting_details 'calc w=1/[\s^2^(Fo^2^)+(0.0231P)^2^+0.0000P] where P=(Fo^2^+2Fc^2^)/3'
_refine_ls_weighting_scheme calc
_refine_ls_wR_factor_gt 0.0555
_refine_ls_wR_factor_ref 0.0612
_reflns_number_gt 4598
_reflns_number_total 5921
_reflns_threshold_expression >2sigma(I)
_cod_data_source_file om300398r_si_002.cif
_cod_data_source_block yws10
_cod_depositor_comments
;
The following automatic conversions were performed:

'_symmetry_cell_setting' value 'Monoclinic' changed to 'monoclinic'
according to /home/saulius/struct/CIF-dictionaries/cif_core.dic
dictionary named 'cif_core.dic' version 2.4.2 from
2011-04-26.

'_exptl_absorpt_correction_type' value 'EMPIRICAL'
changed to 'empirical' according to
/home/saulius/struct/CIF-dictionaries/cif_core.dic dictionary named
'cif_core.dic' version 2.4.2 from 2011-04-26.

Automatic conversion script
Id: cif_fix_values 1891 2012-01-12 08:04:46Z andrius 
;
_cod_original_sg_symbol_H-M P2(1)/n
_cod_database_code 4078761

loop_
_symmetry_equiv_pos_as_xyz
'x, y, z'
'-x+1/2, y+1/2, -z+1/2'
'-x, -y, -z'
'x-1/2, -y-1/2, z-1/2'

loop_
_atom_site_label
_atom_site_type_symbol
_atom_site_fract_x
_atom_site_fract_y
_atom_site_fract_z
_atom_site_U_iso_or_equiv
_atom_site_adp_type
_atom_site_occupancy
_atom_site_symmetry_multiplicity
_atom_site_calc_flag
_atom_site_refinement_flags
_atom_site_disorder_assembly
_atom_site_disorder_group
Ir1 Ir 0.978237(10) 0.134212(16) 0.168798(8) 0.01447(4) Uani 1 1 d . . .
H1 H 1.009(3) -0.048(5) 0.148(2) 0.018(10) Uiso 1 1 d . C .
C1 C 0.9471(3) 0.4188(5) 0.1329(2) 0.0201(7) Uani 1 1 d . C .
C2 C 1.0375(3) 0.4105(4) 0.2066(2) 0.0181(7) Uani 1 1 d . C .
C3 C 1.1193(3) 0.3065(5) 0.1928(2) 0.0194(7) Uani 1 1 d . C .
C4 C 1.0796(3) 0.2574(4) 0.1097(2) 0.0202(8) Uani 1 1 d . C .
C5 C 0.9726(3) 0.3230(4) 0.0722(2) 0.0193(7) Uani 1 1 d . C .
C11 C 0.8457(3) 0.5201(5) 0.1184(3) 0.0288(9) Uani 1 1 d . . .
H11A H 0.8494 0.6334 0.0930 0.043 Uiso 1 1 calc R C .
H11B H 0.8369 0.5410 0.1699 0.043 Uiso 1 1 calc R . .
H11C H 0.7844 0.4523 0.0826 0.043 Uiso 1 1 calc R . .
C12 C 1.0474(3) 0.4978(5) 0.2842(3) 0.0265(9) Uani 1 1 d . . .
H12A H 1.0797 0.6147 0.2869 0.040 Uiso 1 1 calc R C .
H12B H 1.0928 0.4259 0.3295 0.040 Uiso 1 1 calc R . .
H12C H 0.9760 0.5101 0.2870 0.040 Uiso 1 1 calc R . .
C13 C 1.2332(3) 0.2814(5) 0.2511(3) 0.0260(8) Uani 1 1 d . . .
H13A H 1.2800 0.3680 0.2395 0.039 Uiso 1 1 calc R C .
H13B H 1.2575 0.1621 0.2451 0.039 Uiso 1 1 calc R . .
H13C H 1.2362 0.2978 0.3064 0.039 Uiso 1 1 calc R . .
C14 C 1.1436(3) 0.1678(5) 0.0674(3) 0.0271(9) Uani 1 1 d . . .
H14A H 1.1879 0.2550 0.0534 0.041 Uiso 1 1 calc R C .
H14B H 1.0949 0.1113 0.0181 0.041 Uiso 1 1 calc R . .
H14C H 1.1900 0.0782 0.1030 0.041 Uiso 1 1 calc R . .
C15 C 0.9058(3) 0.3176(5) -0.0160(2) 0.0266(9) Uani 1 1 d . . .
H15A H 0.9253 0.4166 -0.0433 0.040 Uiso 1 1 calc R C .
H15B H 0.8297 0.3263 -0.0235 0.040 Uiso 1 1 calc R . .
H15C H 0.9186 0.2064 -0.0390 0.040 Uiso 1 1 calc R . .
C22 C 0.7484(3) 0.0340(5) 0.0625(2) 0.0190(7) Uani 1 1 d . . .
H22 H 0.7615 0.0954 0.0206 0.023 Uiso 1 1 calc R A 1
C23 C 0.6499(3) -0.0463(5) 0.0459(2) 0.0223(8) Uani 1 1 d . C .
H23A H 0.5965 -0.0399 -0.0068 0.027 Uiso 1 1 calc R . .
C24 C 0.6296(3) -0.1358(5) 0.1063(2) 0.0221(7) Uani 1 1 d . . .
H24A H 0.5624 -0.1925 0.0950 0.027 Uiso 1 1 calc R C .
C25 C 0.7064(3) -0.1428(5) 0.1823(2) 0.0189(7) Uani 1 1 d . C .
H25A H 0.6925 -0.2027 0.2243 0.023 Uiso 1 1 calc R . .
C26 C 0.8056(3) -0.0607(4) 0.1976(2) 0.0153(7) Uani 1 1 d . . .
C27 C 0.8947(3) -0.0649(4) 0.2752(2) 0.0155(7) Uani 1 1 d . C .
C28 C 0.8910(3) -0.1459(5) 0.3439(2) 0.0205(7) Uani 1 1 d . . .
H28A H 0.8279 -0.2061 0.3420 0.025 Uiso 1 1 calc R C .
C29 C 0.9789(3) -0.1391(5) 0.4149(2) 0.0248(8) Uani 1 1 d . C .
H29A H 0.9767 -0.1920 0.4626 0.030 Uiso 1 1 calc R . .
C30 C 1.0717(3) -0.0530(5) 0.4155(2) 0.0255(8) Uani 1 1 d . . .
H30A H 1.1334 -0.0480 0.4638 0.031 Uiso 1 1 calc R C .
C31 C 1.0735(3) 0.0240(5) 0.3464(2) 0.0222(8) Uani 1 1 d . C .
H31 H 1.1375 0.0802 0.3476 0.027 Uiso 1 1 calc R B 1
C21 C 0.8282(3) 0.0278(4) 0.13805(19) 0.0160(7) Uani 0.47(3) 1 d P C 1
N32 N 0.9852(3) 0.0227(4) 0.27474(19) 0.0171(7) Uani 0.47(3) 1 d P C 1
C32 C 0.9852(3) 0.0227(4) 0.27474(19) 0.0171(7) Uani 0.53(3) 1 d P C 2
N21 N 0.8282(3) 0.0278(4) 0.13805(19) 0.0160(7) Uani 0.53(3) 1 d P C 2

loop_
_atom_site_aniso_label
_atom_site_aniso_U_11
_atom_site_aniso_U_22
_atom_site_aniso_U_33
_atom_site_aniso_U_23
_atom_site_aniso_U_13
_atom_site_aniso_U_12
Ir1 0.01396(6) 0.01353(6) 0.01655(7) 0.00064(6) 0.00634(5) -0.00083(5)
C1 0.0206(18) 0.0134(16) 0.028(2) 0.0022(14) 0.0111(16) 0.0006(14)
C2 0.0195(17) 0.0125(15) 0.0245(19) 0.0005(13) 0.0106(15) -0.0038(13)
C3 0.0200(18) 0.0155(16) 0.0253(19) 0.0011(14) 0.0115(16) -0.0013(14)
C4 0.0244(19) 0.0132(16) 0.030(2) -0.0007(14) 0.0178(17) -0.0033(14)
C5 0.0249(19) 0.0117(15) 0.0238(19) 0.0013(13) 0.0118(16) -0.0025(13)
C11 0.024(2) 0.025(2) 0.040(3) 0.0059(18) 0.0143(19) 0.0049(16)
C12 0.031(2) 0.0210(19) 0.034(2) -0.0087(17) 0.0200(19) -0.0067(16)
C13 0.0221(19) 0.0230(19) 0.035(2) -0.0010(17) 0.0129(18) -0.0026(16)
C14 0.034(2) 0.022(2) 0.033(2) 0.0009(16) 0.0213(19) -0.0005(16)
C15 0.032(2) 0.0227(19) 0.024(2) 0.0062(15) 0.0088(17) -0.0044(16)
C22 0.0203(18) 0.0219(18) 0.0151(17) 0.0002(14) 0.0068(15) 0.0006(14)
C23 0.0170(18) 0.027(2) 0.0190(18) -0.0037(15) 0.0016(15) -0.0005(15)
C24 0.0139(16) 0.0266(19) 0.0255(19) -0.0056(16) 0.0067(14) -0.0048(15)
C25 0.0199(17) 0.0188(17) 0.0223(18) 0.0016(15) 0.0125(14) -0.0016(14)
C26 0.0151(16) 0.0130(15) 0.0192(17) -0.0039(13) 0.0078(14) -0.0013(12)
C27 0.0166(17) 0.0130(15) 0.0174(17) -0.0011(13) 0.0069(14) -0.0007(13)
C28 0.0225(18) 0.0199(17) 0.0226(18) 0.0033(15) 0.0122(15) 0.0026(15)
C29 0.030(2) 0.0261(19) 0.0185(18) 0.0061(16) 0.0089(16) 0.0057(17)
C30 0.025(2) 0.030(2) 0.0160(18) 0.0002(15) 0.0015(16) 0.0034(16)
C31 0.0196(19) 0.0231(18) 0.0216(19) 0.0008(15) 0.0047(15) -0.0023(15)
C21 0.0178(16) 0.0117(14) 0.0189(16) -0.0037(12) 0.0071(13) 0.0006(12)
N32 0.0201(17) 0.0146(15) 0.0172(16) -0.0007(12) 0.0075(14) 0.0017(12)
C32 0.0201(17) 0.0146(15) 0.0172(16) -0.0007(12) 0.0075(14) 0.0017(12)
N21 0.0178(16) 0.0117(14) 0.0189(16) -0.0037(12) 0.0071(13) 0.0006(12)

loop_
_atom_type_symbol
_atom_type_description
_atom_type_scat_dispersion_real
_atom_type_scat_dispersion_imag
_atom_type_scat_source
C C 0.0033 0.0016 'International Tables Vol C Tables 4.2.6.8 and 6.1.1.4'
H H 0.0000 0.0000 'International Tables Vol C Tables 4.2.6.8 and 6.1.1.4'
N N 0.0061 0.0033 'International Tables Vol C Tables 4.2.6.8 and 6.1.1.4'
Ir Ir -1.4442 7.9887 'International Tables Vol C Tables 4.2.6.8 and 6.1.1.4'

loop_
_geom_angle_atom_site_label_1
_geom_angle_atom_site_label_2
_geom_angle_atom_site_label_3
_geom_angle
H1 Ir1 N32 85.5(14)
H1 Ir1 C21 84.3(14)
N32 Ir1 C21 77.93(13)
H1 Ir1 C3 107.4(14)
N32 Ir1 C3 108.75(13)
C21 Ir1 C3 166.71(13)
H1 Ir1 C4 90.2(14)
N32 Ir1 C4 142.17(14)
C21 Ir1 C4 139.04(14)
C3 Ir1 C4 37.70(13)
H1 Ir1 C5 109.5(14)
N32 Ir1 C5 164.31(13)
C21 Ir1 C5 107.25(13)
C3 Ir1 C5 63.32(14)
C4 Ir1 C5 37.70(14)
H1 Ir1 C1 147.2(14)
N32 Ir1 C1 127.06(13)
C21 Ir1 C1 103.99(13)
C3 Ir1 C1 62.76(13)
C4 Ir1 C1 62.60(13)
C5 Ir1 C1 37.74(13)
H1 Ir1 C2 145.0(14)
N32 Ir1 C2 102.60(13)
C21 Ir1 C2 130.60(12)
C3 Ir1 C2 37.71(13)
C4 Ir1 C2 62.48(13)
C5 Ir1 C2 62.58(13)
C1 Ir1 C2 36.85(13)
C2 C1 C5 108.3(3)
C2 C1 C11 126.4(4)
C5 C1 C11 125.2(4)
C2 C1 Ir1 71.9(2)
C5 C1 Ir1 70.1(2)
C11 C1 Ir1 127.2(3)
C1 C2 C3 108.0(3)
C1 C2 C12 126.1(3)
C3 C2 C12 125.8(3)
C1 C2 Ir1 71.3(2)
C3 C2 Ir1 69.3(2)
C12 C2 Ir1 126.1(2)
C4 C3 C2 107.6(3)
C4 C3 C13 125.4(3)
C2 C3 C13 126.2(3)
C4 C3 Ir1 71.2(2)
C2 C3 Ir1 73.0(2)
C13 C3 Ir1 129.5(3)
C3 C4 C5 108.8(3)
C3 C4 C14 125.2(4)
C5 C4 C14 125.7(4)
C3 C4 Ir1 71.1(2)
C5 C4 Ir1 71.6(2)
C14 C4 Ir1 127.9(2)
C4 C5 C1 107.2(3)
C4 C5 C15 126.3(3)
C1 C5 C15 125.8(3)
C4 C5 Ir1 70.7(2)
C1 C5 Ir1 72.2(2)
C15 C5 Ir1 129.3(2)
C21 C22 C23 122.1(3)
C24 C23 C22 119.6(3)
C25 C24 C23 119.9(3)
C24 C25 C26 119.3(3)
C21 C26 C25 121.8(3)
C21 C26 C27 113.9(3)
C25 C26 C27 124.2(3)
N32 C27 C28 122.2(3)
N32 C27 C26 113.4(3)
C28 C27 C26 124.4(3)
C29 C28 C27 119.9(4)
C28 C29 C30 118.8(4)
C31 C30 C29 120.0(4)
C30 C31 N32 122.2(4)
C22 C21 C26 117.2(3)
C22 C21 Ir1 125.6(3)
C26 C21 Ir1 117.2(2)
C27 N32 C31 116.8(3)
C27 N32 Ir1 117.5(2)
C31 N32 Ir1 125.6(3)

loop_
_geom_bond_atom_site_label_1
_geom_bond_atom_site_label_2
_geom_bond_distance
Ir1 H1 1.53(4)
Ir1 N32 2.038(3)
Ir1 C21 2.044(3)
Ir1 C3 2.206(4)
Ir1 C4 2.207(4)
Ir1 C5 2.218(4)
Ir1 C1 2.246(4)
Ir1 C2 2.254(3)
C1 C2 1.422(5)
C1 C5 1.444(5)
C1 C11 1.498(5)
C2 C3 1.442(5)
C2 C12 1.494(5)
C3 C4 1.426(5)
C3 C13 1.509(5)
C4 C5 1.430(5)
C4 C14 1.496(5)
C5 C15 1.496(5)
C22 C21 1.378(5)
C22 C23 1.382(5)
C23 C24 1.380(5)
C24 C25 1.369(5)
C25 C26 1.400(5)
C26 C21 1.379(5)
C26 C27 1.458(5)
C27 N32 1.385(5)
C27 C28 1.386(5)
C28 C29 1.376(5)
C29 C30 1.400(6)
C30 C31 1.371(5)
C31 N32 1.385(5)
